data_1532944
loop_
_publ_author_name
'Morozov, V.A.'
'van Tendeloo, G.'
'Lazoryak, B.I.'
'Lebedev, O.I.'
'Amelinckx, S.'

_publ_section_title
;
 Structures of three polymorphs of the complex oxide K5 Yb (Mo O4)4
;
_journal_name_full 'Journal of Solid State Chemistry'
_journal_page_first 76
_journal_page_last 87
_journal_volume 176
_journal_year 2003
_chemical_formula_sum 'K2.5 Mo2 O8 Yb0.5'
_chemical_name_systematic 'K2 (K0.5 Yb0.5) (Mo O4)2'
_space_group_IT_number 166
_symmetry_space_group_name_Hall '-R 3 2"'
_symmetry_space_group_name_H-M 'R -3 m :H'
_cell_angle_alpha 90
_cell_angle_beta 90
_cell_angle_gamma 120
_cell_formula_units_Z 3
_cell_length_a 6.0372
_cell_length_b 6.0372
_cell_length_c 20.4045
_cell_volume 644.062
_citation_journal_id_ASTM JSSCBI
_cod_data_source_file Morozov_JSSCBI_2003_258.cif
_cod_data_source_block K2.5Mo2O8Yb0.5
_cod_database_code 1532944

loop_
_symmetry_equiv_pos_as_xyz
x,y,z
-y,x-y,z
-x+y,-x,z
y,x,-z
-x,-x+y,-z
x-y,-y,-z
-x,-y,-z
y,-x+y,-z
x-y,x,-z
-y,-x,z
x,x-y,z
-x+y,y,z
x+2/3,y+1/3,z+1/3
-y+2/3,x-y+1/3,z+1/3
-x+y+2/3,-x+1/3,z+1/3
y+2/3,x+1/3,-z+1/3
-x+2/3,-x+y+1/3,-z+1/3
x-y+2/3,-y+1/3,-z+1/3
-x+2/3,-y+1/3,-z+1/3
y+2/3,-x+y+1/3,-z+1/3
x-y+2/3,x+1/3,-z+1/3
-y+2/3,-x+1/3,z+1/3
x+2/3,x-y+1/3,z+1/3
-x+y+2/3,y+1/3,z+1/3
x+1/3,y+2/3,z+2/3
-y+1/3,x-y+2/3,z+2/3
-x+y+1/3,-x+2/3,z+2/3
y+1/3,x+2/3,-z+2/3
-x+1/3,-x+y+2/3,-z+2/3
x-y+1/3,-y+2/3,-z+2/3
-x+1/3,-y+2/3,-z+2/3
y+1/3,-x+y+2/3,-z+2/3
x-y+1/3,x+2/3,-z+2/3
-y+1/3,-x+2/3,z+2/3
x+1/3,x-y+2/3,z+2/3
-x+y+1/3,y+2/3,z+2/3

loop_
_atom_site_label
_atom_site_type_symbol
_atom_site_fract_x
_atom_site_fract_y
_atom_site_fract_z
_atom_site_occupancy
_atom_site_U_iso_or_equiv
Yb1 Yb+3 0 0 0 0.5 0.0
K1 K+1 0 0 0 0.5 0.0
K2 K+1 0 0 0.1954 1 0.0
Mo1 Mo+6 0 0 0.3989 1 0.0
O1 O-2 0 0 0.3181 1 0.0
O2 O-2 0.8306 0.1694 0.4111 1 0.0
